data_7013845
loop_
_publ_author_name
'Casny, Marian'
'Rehder, Dieter'

_publ_section_title
;
 Molecular and supramolecular features of oxo-peroxovanadium complexes
 containing O3N, O2N2 and ON3 donor sets.
;
_journal_issue 5
_journal_name_full 'Dalton transactions (Cambridge, England : 2003)'
_journal_page_first 839
_journal_page_last 846
_journal_paper_doi 10.1039/b315291j
_journal_year 2004
_chemical_formula_sum 'C6 H13 K N O10 V'
_chemical_formula_weight 349.21
_chemical_melting_point ?
_chemical_name_common 'K[VO(O2)Hheida] dihydrate'
_chemical_name_systematic
; 
Potassium (N-(2-hydroxyethyl)iminodiacetato)-peroxo-oxo-vanadium(V)
dihydrate
;
_space_group_IT_number 60
_symmetry_cell_setting orthorhombic
_symmetry_space_group_name_Hall '-P 2n 2ab'
_symmetry_space_group_name_H-M 'P b c n'
_atom_sites_solution_hydrogens geom
_atom_sites_solution_primary direct
_atom_sites_solution_secondary difmap
_audit_creation_method SHELXL-97
_cell_angle_alpha 90.00
_cell_angle_beta 90.00
_cell_angle_gamma 90.00
_cell_formula_units_Z 8
_cell_length_a 24.2665(17)
_cell_length_b 6.8788(8)
_cell_length_c 14.9452(14)
_cell_measurement_reflns_used 2621
_cell_measurement_temperature 153(2)
_cell_measurement_theta_max 76.5
_cell_measurement_theta_min 3.39
_cell_volume 2494.7(4)
_computing_cell_refinement 'Enraf-Nonius CAD4'
_computing_data_collection 'Enraf-Nonius CAD4'
_computing_data_reduction 'CADSHEL (Kopf, 1987)'
_computing_molecular_graphics 'Bruker SHELXTL'
_computing_publication_material 'Bruker SHELXTL'
_computing_structure_refinement 'Bruker SHELXTL'
_computing_structure_solution 'Bruker SHELXTL'
_diffrn_ambient_temperature 153(2)
_diffrn_measured_fraction_theta_full 1.000
_diffrn_measured_fraction_theta_max 1.000
_diffrn_measurement_device_type 'Enraf-Nonius CAD4 diffractometer'
_diffrn_measurement_method '2\q/\w scans'
_diffrn_radiation_monochromator graphite
_diffrn_radiation_source 'fine-focus sealed tube'
_diffrn_radiation_type CuK\a
_diffrn_radiation_wavelength 1.54178
_diffrn_reflns_av_R_equivalents 0.0000
_diffrn_reflns_av_sigmaI/netI 0.0136
_diffrn_reflns_limit_h_max 30
_diffrn_reflns_limit_h_min 0
_diffrn_reflns_limit_k_max 0
_diffrn_reflns_limit_k_min -8
_diffrn_reflns_limit_l_max 18
_diffrn_reflns_limit_l_min 0
_diffrn_reflns_number 2621
_diffrn_reflns_theta_full 76.39
_diffrn_reflns_theta_max 76.39
_diffrn_reflns_theta_min 3.64
_diffrn_standards_interval_time '120 min'
_diffrn_standards_number 3
_exptl_absorpt_coefficient_mu 10.153
_exptl_absorpt_correction_T_max 0.4300
_exptl_absorpt_correction_T_min 0.0351
_exptl_absorpt_correction_type refdelf
_exptl_absorpt_process_details 'DIFABS (Stuart & Walker, 1983)'
_exptl_crystal_colour orange
_exptl_crystal_density_diffrn 1.860
_exptl_crystal_density_meas ?
_exptl_crystal_density_method .
_exptl_crystal_description needle
_exptl_crystal_F_000 1424
_exptl_crystal_size_max 1.00
_exptl_crystal_size_mid 0.25
_exptl_crystal_size_min 0.10
_refine_diff_density_max 0.434
_refine_diff_density_min -0.403
_refine_diff_density_rms 0.099
_refine_ls_extinction_method none
_refine_ls_goodness_of_fit_ref 1.090
_refine_ls_hydrogen_treatment mixed
_refine_ls_matrix_type full
_refine_ls_number_parameters 190
_refine_ls_number_reflns 2621
_refine_ls_number_restraints 7
_refine_ls_restrained_S_all 1.089
_refine_ls_R_factor_all 0.0403
_refine_ls_R_factor_gt 0.0373
_refine_ls_shift/su_max 0.004
_refine_ls_shift/su_mean 0.000
_refine_ls_structure_factor_coef Fsqd
_refine_ls_weighting_details 'calc w=1/[\s^2^(Fo^2^)+(0.0681P)^2^+1.9170P] where P=(Fo^2^+2Fc^2^)/3'
_refine_ls_weighting_scheme calc
_refine_ls_wR_factor_gt 0.1026
_refine_ls_wR_factor_ref 0.1049
_reflns_number_gt 2445
_reflns_number_total 2621
_reflns_threshold_expression >2sigma(I)
_cod_data_source_file b315291j.txt
_cod_data_source_block marian2
_cod_depositor_comments
;
The following automatic conversions were performed:
'_symmetry_cell_setting' value 'Orthorhombic' changed to 'orthorhombic'
according to '/home/adriana/struct/CIF-dictionaries/cif_core.dic'
dictionary named 'cif_core.dic' version 2.4.1 from 2010-06-29.

Automatic conversion script
Id: cif_fix_enum 1555 2011-01-17 13:19:09Z saulius 

The following automatic conversions were performed:

'_chemical_melting_point' value 'not measured' was changed to '?' -
the value is undefined or not given.

Automatic conversion script
Id: cif_fix_values 1569 2011-02-09 13:29:24Z adriana 
;
_cod_original_sg_symbol_H-M 'Pbcn '
_cod_database_code 7013845

loop_
_symmetry_equiv_pos_as_xyz
'x, y, z'
'-x+1/2, -y+1/2, z+1/2'
'-x, y, -z+1/2'
'x+1/2, -y+1/2, -z'
'-x, -y, -z'
'x-1/2, y-1/2, -z-1/2'
'x, -y, z-1/2'
'-x-1/2, y-1/2, z'

loop_
_atom_site_label
_atom_site_type_symbol
_atom_site_fract_x
_atom_site_fract_y
_atom_site_fract_z
_atom_site_U_iso_or_equiv
_atom_site_adp_type
_atom_site_occupancy
_atom_site_symmetry_multiplicity
_atom_site_calc_flag
_atom_site_refinement_flags
_atom_site_disorder_assembly
_atom_site_disorder_group
V1 V 0.125589(15) 0.12069(6) 0.00650(2) 0.01784(14) Uani 1 1 d . . .
O6 O 0.20168(6) 0.0218(2) -0.02917(10) 0.0214(3) Uani 1 1 d . . .
O5 O 0.04470(6) 0.1640(2) -0.01857(11) 0.0221(3) Uani 1 1 d . . .
O3 O 0.09751(7) 0.1113(2) 0.12332(10) 0.0245(3) Uani 1 1 d . . .
O2 O 0.15443(6) 0.0526(2) 0.11898(10) 0.0243(3) Uani 1 1 d . . .
O1 O 0.14142(8) 0.3442(3) -0.00762(10) 0.0239(4) Uani 1 1 d . . .
O8 O -0.01834(6) 0.2482(3) -0.11920(11) 0.0275(4) Uani 1 1 d . . .
O7 O 0.26691(6) 0.0715(3) -0.13234(11) 0.0264(4) Uani 1 1 d . . .
N1 N 0.11969(7) 0.0648(3) -0.13569(12) 0.0183(4) Uani 1 1 d . . .
O4 O 0.09679(7) -0.1893(3) -0.00047(10) 0.0212(3) Uani 1 1 d D . .
C6 C 0.17302(9) 0.1320(3) -0.17281(14) 0.0213(4) Uani 1 1 d . . .
H6A H 0.1729 0.2753 -0.1792 0.030(3) Uiso 1 1 calc R . .
H6B H 0.1792 0.0739 -0.2326 0.030(3) Uiso 1 1 calc R . .
C5 C 0.21833(9) 0.0701(3) -0.10920(14) 0.0209(4) Uani 1 1 d . . .
C4 C 0.02901(9) 0.1977(3) -0.09870(15) 0.0212(4) Uani 1 1 d . . .
C3 C 0.07227(9) 0.1764(3) -0.17075(14) 0.0215(4) Uani 1 1 d . . .
H3A H 0.0563 0.1082 -0.2230 0.030(3) Uiso 1 1 calc R . .
H3B H 0.0847 0.3065 -0.1905 0.030(3) Uiso 1 1 calc R . .
C2 C 0.11384(9) -0.1488(3) -0.15363(15) 0.0215(4) Uani 1 1 d . . .
H2A H 0.1504 -0.2120 -0.1498 0.030(3) Uiso 1 1 calc R . .
H2B H 0.0993 -0.1688 -0.2149 0.030(3) Uiso 1 1 calc R . .
C1 C 0.07521(9) -0.2403(3) -0.08657(14) 0.0227(4) Uani 1 1 d . . .
H1A H 0.0374 -0.1891 -0.0940 0.030(3) Uiso 1 1 calc R . .
H1B H 0.0744 -0.3833 -0.0940 0.030(3) Uiso 1 1 calc R . .
O10 O 0.22788(7) 0.3405(3) 0.17746(11) 0.0272(4) Uani 1 1 d D . .
O9 O -0.10493(8) 0.4887(3) -0.18161(12) 0.0329(4) Uani 1 1 d D . .
K1 K 0.196211(19) 0.65504(7) 0.06826(3) 0.02433(15) Uani 1 1 d . . .
H4 H 0.0713(11) -0.205(5) 0.0381(18) 0.045(9) Uiso 1 1 d D . .
H9A H -0.0763(10) 0.427(4) -0.167(2) 0.060(6) Uiso 1 1 d D . .
H9B H -0.1028(15) 0.598(3) -0.156(3) 0.060(6) Uiso 1 1 d D . .
H10A H 0.2022(12) 0.260(5) 0.168(2) 0.060(6) Uiso 1 1 d D . .
H10B H 0.2232(14) 0.378(5) 0.2310(11) 0.060(6) Uiso 1 1 d D . .

loop_
_atom_site_aniso_label
_atom_site_aniso_U_11
_atom_site_aniso_U_22
_atom_site_aniso_U_33
_atom_site_aniso_U_23
_atom_site_aniso_U_13
_atom_site_aniso_U_12
V1 0.0193(2) 0.0184(2) 0.0158(2) -0.00061(13) -0.00049(12) -0.00052(13)
O6 0.0197(7) 0.0251(8) 0.0195(7) 0.0014(6) -0.0007(5) 0.0005(6)
O5 0.0205(7) 0.0258(8) 0.0200(7) 0.0012(6) 0.0004(6) 0.0018(6)
O3 0.0241(8) 0.0304(8) 0.0188(7) -0.0005(6) 0.0017(6) 0.0012(6)
O2 0.0247(7) 0.0294(8) 0.0189(7) 0.0007(6) -0.0019(6) 0.0014(6)
O1 0.0287(9) 0.0212(8) 0.0217(8) -0.0008(6) 0.0000(6) -0.0026(7)
O8 0.0206(7) 0.0341(9) 0.0279(8) 0.0063(7) 0.0004(6) 0.0042(6)
O7 0.0196(7) 0.0308(8) 0.0288(8) 0.0026(7) 0.0019(6) -0.0004(6)
N1 0.0180(8) 0.0205(9) 0.0164(8) 0.0002(7) -0.0009(6) 0.0000(6)
O4 0.0224(8) 0.0219(8) 0.0192(8) 0.0006(6) 0.0008(5) -0.0004(6)
C6 0.0185(10) 0.0273(11) 0.0180(10) 0.0002(8) 0.0032(8) -0.0013(8)
C5 0.0213(10) 0.0208(10) 0.0204(10) -0.0024(8) 0.0009(8) -0.0008(8)
C4 0.0212(10) 0.0194(9) 0.0230(10) 0.0022(8) 0.0002(8) -0.0009(8)
C3 0.0201(10) 0.0264(10) 0.0179(10) 0.0032(8) -0.0020(8) 0.0003(8)
C2 0.0245(10) 0.0200(10) 0.0200(10) -0.0032(8) 0.0013(8) -0.0003(8)
C1 0.0258(10) 0.0198(10) 0.0225(10) -0.0018(8) -0.0011(8) -0.0028(8)
O10 0.0248(8) 0.0312(8) 0.0256(8) -0.0025(7) -0.0006(6) -0.0028(6)
O9 0.0375(10) 0.0296(9) 0.0315(9) -0.0049(7) -0.0052(7) 0.0097(8)
K1 0.0240(3) 0.0216(2) 0.0275(3) 0.00003(17) -0.00321(17) -0.00012(17)

loop_
_atom_type_symbol
_atom_type_description
_atom_type_scat_dispersion_real
_atom_type_scat_dispersion_imag
_atom_type_scat_source
C C 0.0181 0.0091 'International Tables Vol C Tables 4.2.6.8 and 6.1.1.4'
H H 0.0000 0.0000 'International Tables Vol C Tables 4.2.6.8 and 6.1.1.4'
N N 0.0311 0.0180 'International Tables Vol C Tables 4.2.6.8 and 6.1.1.4'
O O 0.0492 0.0322 'International Tables Vol C Tables 4.2.6.8 and 6.1.1.4'
K K 0.3868 1.0657 'International Tables Vol C Tables 4.2.6.8 and 6.1.1.4'
V V 0.0687 2.1097 'International Tables Vol C Tables 4.2.6.8 and 6.1.1.4'

loop_
_geom_angle_atom_site_label_1
_geom_angle_atom_site_label_2
_geom_angle_atom_site_label_3
_geom_angle
_geom_angle_site_symmetry_1
_geom_angle_site_symmetry_3
_geom_angle_publ_flag
O1 V1 O3 104.08(8) . . ?
O1 V1 O2 105.55(8) . . ?
O3 V1 O2 45.11(7) . . ?
O1 V1 O5 93.84(8) . . ?
O3 V1 O5 79.90(7) . . ?
O2 V1 O5 124.34(7) . . ?
O1 V1 O6 93.94(8) . . ?
O3 V1 O6 124.13(7) . . ?
O2 V1 O6 79.26(6) . . ?
O5 V1 O6 151.72(7) . . ?
O1 V1 N1 93.29(8) . . ?
O3 V1 N1 152.12(7) . . ?
O2 V1 N1 149.11(7) . . ?
O5 V1 N1 77.29(7) . . ?
O6 V1 N1 75.16(6) . . ?
O1 V1 O4 168.97(7) . . ?
O3 V1 O4 84.11(6) . . ?
O2 V1 O4 85.46(6) . . ?
O5 V1 O4 80.17(6) . . ?
O6 V1 O4 87.31(6) . . ?
N1 V1 O4 76.42(6) . . ?
O1 V1 K1 138.11(7) . 1_545 ?
O3 V1 K1 84.69(5) . 1_545 ?
O2 V1 K1 52.89(5) . 1_545 ?
O5 V1 K1 128.03(5) . 1_545 ?
O6 V1 K1 50.60(5) . 1_545 ?
N1 V1 K1 96.90(5) . 1_545 ?
O4 V1 K1 48.89(4) . 1_545 ?
C5 O6 V1 115.80(13) . . ?
C5 O6 K1 133.76(14) . 1_545 ?
V1 O6 K1 96.71(6) . 1_545 ?
C5 O6 K1 96.36(12) . 8_655 ?
V1 O6 K1 121.09(7) . 8_655 ?
K1 O6 K1 93.39(4) 1_545 8_655 ?
C4 O5 V1 119.34(14) . . ?
O2 O3 V1 67.62(8) . . ?
O3 O2 V1 67.27(8) . . ?
O3 O2 K1 126.04(11) . 1_545 ?
V1 O2 K1 97.26(6) . 1_545 ?
C5 O7 K1 90.35(13) . 8_655 ?
C3 N1 C6 112.63(17) . . ?
C3 N1 C2 111.80(17) . . ?
C6 N1 C2 108.74(17) . . ?
C3 N1 V1 107.88(13) . . ?
C6 N1 V1 104.73(12) . . ?
C2 N1 V1 110.84(13) . . ?
C1 O4 V1 112.84(12) . . ?
C1 O4 K1 122.96(13) . 1_545 ?
V1 O4 K1 94.42(6) . 1_545 ?
C1 O4 H4 108(2) . . ?
V1 O4 H4 109(3) . . ?
K1 O4 H4 109(2) 1_545 . ?
N1 C6 C5 108.13(17) . . ?
N1 C6 H6A 110.1 . . ?
C5 C6 H6A 110.1 . . ?
N1 C6 H6B 110.1 . . ?
C5 C6 H6B 110.1 . . ?
H6A C6 H6B 108.4 . . ?
O7 C5 O6 123.8(2) . . ?
O7 C5 C6 121.2(2) . . ?
O6 C5 C6 114.95(18) . . ?
O7 C5 K1 68.58(12) . 8_655 ?
O6 C5 K1 61.33(10) . 8_655 ?
C6 C5 K1 151.60(14) . 8_655 ?
O8 C4 O5 124.0(2) . . ?
O8 C4 C3 119.69(19) . . ?
O5 C4 C3 116.32(19) . . ?
N1 C3 C4 109.78(17) . . ?
N1 C3 H3A 109.7 . . ?
C4 C3 H3A 109.7 . . ?
N1 C3 H3B 109.7 . . ?
C4 C3 H3B 109.7 . . ?
H3A C3 H3B 108.2 . . ?
N1 C2 C1 110.39(18) . . ?
N1 C2 H2A 109.6 . . ?
C1 C2 H2A 109.6 . . ?
N1 C2 H2B 109.6 . . ?
C1 C2 H2B 109.6 . . ?
H2A C2 H2B 108.1 . . ?
O4 C1 C2 105.49(17) . . ?
O4 C1 H1A 110.6 . . ?
C2 C1 H1A 110.6 . . ?
O4 C1 H1B 110.6 . . ?
C2 C1 H1B 110.6 . . ?
H1A C1 H1B 108.8 . . ?
K1 O10 H10A 95(2) 8_655 . ?
K1 O10 H10B 142(3) 8_655 . ?
H10A O10 H10B 105.4(13) . . ?
K1 O9 H9A 108(3) 5_565 . ?
K1 O9 H9B 95(3) 5_565 . ?
H9A O9 H9B 106.5(13) . . ?
O10 K1 O4 127.26(5) 8_665 1_565 ?
O10 K1 O6 82.27(5) 8_665 1_565 ?
O4 K1 O6 62.00(4) 1_565 1_565 ?
O10 K1 O9 108.31(5) 8_665 5_565 ?
O4 K1 O9 72.32(5) 1_565 5_565 ?
O6 K1 O9 127.52(5) 1_565 5_565 ?
O10 K1 O2 69.99(5) 8_665 1_565 ?
O4 K1 O2 57.42(4) 1_565 1_565 ?
O6 K1 O2 49.89(4) 1_565 1_565 ?
O9 K1 O2 84.68(5) 5_565 1_565 ?
O10 K1 O6 83.00(5) 8_665 8_665 ?
O4 K1 O6 129.75(4) 1_565 8_665 ?
O6 K1 O6 89.10(4) 1_565 8_665 ?
O9 K1 O6 142.17(5) 5_565 8_665 ?
O2 K1 O6 132.33(5) 1_565 8_665 ?
O10 K1 O7 116.81(5) 8_665 8_665 ?
O4 K1 O7 88.06(4) 1_565 8_665 ?
O6 K1 O7 70.91(5) 1_565 8_665 ?
O9 K1 O7 133.62(5) 5_565 8_665 ?
O2 K1 O7 119.71(4) 1_565 8_665 ?
O6 K1 O7 42.19(4) 8_665 8_665 ?
O10 K1 C5 97.61(5) 8_665 8_665 ?
O4 K1 C5 107.46(5) 1_565 8_665 ?
O6 K1 C5 74.50(5) 1_565 8_665 ?
O9 K1 C5 147.31(5) 5_565 8_665 ?
O2 K1 C5 123.69(5) 1_565 8_665 ?
O6 K1 C5 22.31(5) 8_665 8_665 ?
O7 K1 C5 21.07(5) 8_665 8_665 ?
O10 K1 V1 93.18(4) 8_665 1_565 ?
O4 K1 V1 36.69(4) 1_565 1_565 ?
O6 K1 V1 32.70(3) 1_565 1_565 ?
O9 K1 V1 94.83(4) 5_565 1_565 ?
O2 K1 V1 29.84(3) 1_565 1_565 ?
O6 K1 V1 121.08(3) 8_665 1_565 ?
O7 K1 V1 92.92(3) 8_665 1_565 ?
C5 K1 V1 103.44(4) 8_665 1_565 ?
O10 K1 K1 39.79(4) 8_665 8_665 ?
O4 K1 K1 102.34(4) 1_565 8_665 ?
O6 K1 K1 44.22(3) 1_565 8_665 ?
O9 K1 K1 135.95(4) 5_565 8_665 ?
O2 K1 K1 58.71(3) 1_565 8_665 ?
O6 K1 K1 75.25(3) 8_665 8_665 ?
O7 K1 K1 88.50(3) 8_665 8_665 ?
C5 K1 K1 76.66(4) 8_665 8_665 ?
V1 K1 K1 66.154(10) 1_565 8_665 ?
O10 K1 K1 87.99(4) 8_665 8_655 ?
O4 K1 K1 144.70(4) 1_565 8_655 ?
O6 K1 K1 131.43(3) 1_565 8_655 ?
O9 K1 K1 100.75(4) 5_565 8_655 ?
O2 K1 K1 157.86(3) 1_565 8_655 ?
O6 K1 K1 42.39(3) 8_665 8_655 ?
O7 K1 K1 71.70(3) 8_665 8_655 ?
C5 K1 K1 59.79(4) 8_665 8_655 ?
V1 K1 K1 163.163(13) 1_565 8_655 ?
K1 K1 K1 105.60(2) 8_665 8_655 ?

loop_
_geom_bond_atom_site_label_1
_geom_bond_atom_site_label_2
_geom_bond_distance
_geom_bond_site_symmetry_2
_geom_bond_publ_flag
V1 O1 1.5990(17) . ?
V1 O3 1.8753(16) . ?
V1 O2 1.8802(15) . ?
V1 O5 2.0204(16) . ?
V1 O6 2.0386(15) . ?
V1 N1 2.1644(18) . ?
V1 O4 2.2461(18) . ?
V1 K1 3.7482(7) 1_545 ?
O6 C5 1.305(3) . ?
O6 K1 2.9162(17) 1_545 ?
O6 K1 3.0166(15) 8_655 ?
O5 C4 1.278(3) . ?
O3 O2 1.441(2) . ?
O2 K1 3.0134(17) 1_545 ?
O8 C4 1.239(3) . ?
O7 C5 1.229(3) . ?
O7 K1 3.1811(17) 8_655 ?
N1 C3 1.479(3) . ?
N1 C6 1.482(3) . ?
N1 C2 1.500(3) . ?
O4 C1 1.433(2) . ?
O4 K1 2.8325(17) 1_545 ?
O4 H4 0.852(10) . ?
C6 C5 1.515(3) . ?
C6 H6A 0.9900 . ?
C6 H6B 0.9900 . ?
C5 K1 3.417(2) 8_655 ?
C4 C3 1.511(3) . ?
C3 H3A 0.9900 . ?
C3 H3B 0.9900 . ?
C2 C1 1.510(3) . ?
C2 H2A 0.9900 . ?
C2 H2B 0.9900 . ?
C1 H1A 0.9900 . ?
C1 H1B 0.9900 . ?
O10 K1 2.7720(18) 8_655 ?
O10 H10A 0.849(10) . ?
O10 H10B 0.849(10) . ?
O9 K1 2.959(2) 5_565 ?
O9 H9A 0.843(10) . ?
O9 H9B 0.842(10) . ?
K1 O10 2.7720(18) 8_665 ?
K1 O4 2.8325(17) 1_565 ?
K1 O6 2.9162(17) 1_565 ?
K1 O9 2.959(2) 5_565 ?
K1 O2 3.0134(17) 1_565 ?
K1 O6 3.0166(15) 8_665 ?
K1 O7 3.1811(17) 8_665 ?
K1 C5 3.417(2) 8_665 ?
K1 V1 3.7482(7) 1_565 ?
K1 K1 4.3179(7) 8_665 ?
K1 K1 4.3179(7) 8_655 ?
